data_7050022
loop_
_publ_author_name
'Jordi G\'omez-Segura'
'Elsa Lhotel'
'Carley Paulsen'
'Dominique Luneau'
'Klaus Wurst'
'Jaume Veciana'
'Daniel Ruiz-Molina'
'Philippe Gerbier'

_publ_section_title
;
 Trihaloacetic acids: an investigation of steric and inductive ligand
 effects on the synthesis of [Mn12O12(O2CCX3)16(H2O)4] single-molecule
 magnets
;
_journal_issue 3
_journal_name_full 'New Journal of Chemistry'
_journal_page_first 499
_journal_paper_doi 10.1039/b411371c
_journal_volume 29
_journal_year 2005
_chemical_formula_sum 'C32 H15 F48 Mn12 O49.5'
_chemical_formula_weight 2762.72
_chemical_name_systematic
;
?
;
_space_group_IT_number 2
_symmetry_cell_setting triclinic
_symmetry_space_group_name_Hall '-P 1'
_symmetry_space_group_name_H-M 'P -1'
_atom_sites_solution_hydrogens geom
_atom_sites_solution_primary direct
_atom_sites_solution_secondary difmap
_audit_creation_method SHELXL-97
_cell_angle_alpha 95.6100(10)
_cell_angle_beta 105.6670(10)
_cell_angle_gamma 106.9330(10)
_cell_formula_units_Z 2
_cell_length_a 15.7890(8)
_cell_length_b 19.5781(10)
_cell_length_c 20.0640(10)
_cell_measurement_temperature 298(2)
_cell_volume 5607.1(5)
_computing_cell_refinement 'Bruker SMART'
_computing_data_collection 'Bruker SMART'
_computing_data_reduction 'Bruker SHELXTL'
_computing_molecular_graphics 'Bruker SHELXTL'
_computing_publication_material 'Bruker SHELXTL'
_computing_structure_refinement 'SHELXL-97 (Sheldrick, 1997)'
_computing_structure_solution 'SHELXS-97 (Sheldrick, 1990)'
_diffrn_ambient_temperature 298(2)
_diffrn_measured_fraction_theta_full 0.862
_diffrn_measured_fraction_theta_max 0.862
_diffrn_measurement_device_type 'CCD area detector'
_diffrn_measurement_method 'phi and omega scans'
_diffrn_radiation_monochromator graphite
_diffrn_radiation_source 'fine-focus sealed tube'
_diffrn_radiation_type MoK\a
_diffrn_radiation_wavelength 0.71073
_diffrn_reflns_av_R_equivalents 0.0212
_diffrn_reflns_av_sigmaI/netI 0.0613
_diffrn_reflns_limit_h_max 21
_diffrn_reflns_limit_h_min -19
_diffrn_reflns_limit_k_max 16
_diffrn_reflns_limit_k_min -25
_diffrn_reflns_limit_l_max 26
_diffrn_reflns_limit_l_min -26
_diffrn_reflns_number 36065
_diffrn_reflns_theta_full 28.87
_diffrn_reflns_theta_max 28.87
_diffrn_reflns_theta_min 2.03
_exptl_absorpt_coefficient_mu 1.452
_exptl_absorpt_correction_type none
_exptl_crystal_density_diffrn 1.636
_exptl_crystal_density_method 'not measured'
_exptl_crystal_F_000 2670
_exptl_crystal_size_max 0.2
_exptl_crystal_size_mid 0.2
_exptl_crystal_size_min 0.5
_refine_diff_density_max 0.843
_refine_diff_density_min -0.584
_refine_diff_density_rms 0.102
_refine_ls_extinction_method none
_refine_ls_goodness_of_fit_ref 1.111
_refine_ls_hydrogen_treatment mixed
_refine_ls_matrix_type full
_refine_ls_number_parameters 1351
_refine_ls_number_reflns 25386
_refine_ls_number_restraints 0
_refine_ls_restrained_S_all 1.111
_refine_ls_R_factor_all 0.1066
_refine_ls_R_factor_gt 0.0586
_refine_ls_shift/su_max 0.439
_refine_ls_shift/su_mean 0.028
_refine_ls_structure_factor_coef Fsqd
_refine_ls_weighting_details 'calc w=1/[\s^2^(Fo^2^)+(0.1000P)^2^+0.0000P] where P=(Fo^2^+2Fc^2^)/3'
_refine_ls_weighting_scheme calc
_refine_ls_wR_factor_gt 0.1777
_refine_ls_wR_factor_ref 0.1952
_reflns_number_gt 14412
_reflns_number_total 25386
_reflns_threshold_expression >2sigma(I)
_cod_data_source_file b411371c.txt
_cod_data_source_block struc
_cod_depositor_comments
;
The following automatic conversions were performed:
'_symmetry_cell_setting' value 'Triclinic' changed to 'triclinic'
according to '/home/saulius/struct/CIF-dictionaries/cif_core.dic'
dictionary named 'cif_core.dic' version 2.4.1 from 2010-06-29.

Automatic conversion script
Id: cif_fix_enum 1527 2010-12-29 10:47:43Z saulius 
;
_cod_original_sg_symbol_H-M P-1
_cod_original_formula_sum 'C32 H15 F48 Mn12 O49.50'
_cod_database_code 7050022

loop_
_symmetry_equiv_pos_as_xyz
'x, y, z'
'-x, -y, -z'

loop_
_atom_site_label
_atom_site_type_symbol
_atom_site_fract_x
_atom_site_fract_y
_atom_site_fract_z
_atom_site_U_iso_or_equiv
_atom_site_adp_type
_atom_site_occupancy
_atom_site_symmetry_multiplicity
_atom_site_calc_flag
_atom_site_refinement_flags
_atom_site_disorder_assembly
_atom_site_disorder_group
Mn1 Mn 1.10423(2) 0.818020(18) 0.230685(18) 0.03671(10) Uani 1 1 d . . .
Mn2 Mn 0.93996(2) 0.717297(19) 0.238521(19) 0.04100(11) Uani 1 1 d . . .
Mn3 Mn 0.92111(2) 0.790166(18) 0.123720(18) 0.03599(10) Uani 1 1 d . . .
Mn4 Mn 0.97070(2) 0.875558(18) 0.258311(18) 0.03526(10) Uani 1 1 d . . .
Mn5 Mn 1.19786(2) 0.993118(19) 0.32481(2) 0.04338(11) Uani 1 1 d . . .
Mn6 Mn 1.27605(3) 0.84831(2) 0.33369(2) 0.04740(12) Uani 1 1 d . . .
Mn7 Mn 1.13932(3) 0.67595(2) 0.31038(2) 0.05517(13) Uani 1 1 d . . .
Mn8 Mn 0.91902(3) 0.56970(2) 0.22702(3) 0.06434(16) Uani 1 1 d . . .
Mn9 Mn 0.79327(3) 0.60869(2) 0.07912(2) 0.05326(13) Uani 1 1 d . . .
Mn10 Mn 0.74543(3) 0.75640(2) 0.02438(2) 0.04672(12) Uani 1 1 d . . .
Mn11 Mn 0.81184(2) 0.918455(19) 0.12929(2) 0.04187(11) Uani 1 1 d . . .
Mn12 Mn 0.99518(2) 1.023540(19) 0.27020(2) 0.04121(11) Uani 1 1 d . . .
F1 F 1.2516(3) 0.8730(3) 0.06519(19) 0.153(2) Uani 0.60 1 d P . .
F2 F 1.2746(4) 0.7732(3) 0.0818(3) 0.206(2) Uani 0.60 1 d P . .
F3 F 1.3710(3) 0.8880(2) 0.1225(2) 0.1417(18) Uani 0.60 1 d P . .
F4 F 1.3561(3) 0.8164(4) 0.1178(3) 0.262(3) Uani 0.60 1 d P . .
F5 F 1.2275(4) 0.8170(6) 0.0531(3) 0.348(6) Uani 0.60 1 d P . .
F11 F 0.7258(3) 0.6475(3) 0.3643(2) 0.414(3) Uani 1 1 d . . .
F12 F 0.7893(3) 0.6054(2) 0.41802(17) 0.2771(18) Uani 1 1 d . . .
F13 F 0.8282(4) 0.7145(2) 0.4209(2) 0.527(2) Uani 1 1 d . . .
F21 F 1.05015(19) 0.83620(17) -0.05537(14) 0.1671(13) Uani 1 1 d . . .
F22 F 0.93441(19) 0.7725(2) -0.13341(12) 0.2125(19) Uani 1 1 d . . .
F23 F 1.01285(19) 0.72809(15) -0.06675(15) 0.2162(10) Uani 1 1 d . . .
F31 F 0.7814(3) 0.8533(2) 0.3960(2) 0.1578(18) Uani 0.60 1 d P . .
F32 F 0.8518(3) 0.9712(2) 0.4505(2) 0.3114(15) Uani 0.60 1 d P . .
F33 F 0.9051(6) 0.9335(5) 0.4775(2) 0.278(5) Uani 0.60 1 d P . .
F34 F 0.8789(4) 0.8718(3) 0.4544(3) 0.198(2) Uani 0.60 1 d P . .
F35 F 0.7677(4) 0.9254(5) 0.3894(4) 0.272(4) Uani 0.60 1 d P . .
F41 F 1.5014(3) 1.0668(3) 0.3128(3) 0.377(3) Uani 1 1 d . . .
F42 F 1.5630(3) 1.0056(3) 0.4028(3) 0.285(3) Uani 1 1 d . . .
F43 F 1.5199(3) 1.1140(2) 0.4400(3) 0.285(3) Uani 1 1 d . . .
F51 F 1.1720(3) 0.8705(2) 0.53581(19) 0.1762(16) Uani 0.65 1 d P . .
F52 F 1.0987(3) 0.75791(18) 0.52473(16) 0.2223(16) Uani 1 1 d . . .
F53 F 1.0644(4) 0.8280(6) 0.4775(3) 0.376(4) Uani 0.65 1 d P . .
F54 F 1.2216(4) 0.8136(4) 0.5630(2) 0.274(4) Uani 0.70 1 d P . .
F61 F 1.4428(3) 0.6746(3) 0.4358(3) 0.352(3) Uani 1 1 d . . .
F62 F 1.5230(3) 0.7669(2) 0.3822(3) 0.245(2) Uani 1 1 d . . .
F63 F 1.4190(3) 0.6574(3) 0.3013(3) 0.379(3) Uani 1 1 d . . .
F71 F 1.2019(2) 0.5659(3) 0.1211(2) 0.327(3) Uani 1 1 d . . .
F72 F 1.0845(3) 0.5513(4) 0.05238(19) 0.333(3) Uani 1 1 d . . .
F73 F 1.0907(4) 0.4685(3) 0.1181(4) 0.452(3) Uani 1 1 d . . .
F81 F 1.0170(6) 0.3955(3) 0.3227(4) 0.553(6) Uani 1 1 d . . .
F82 F 0.9923(11) 0.4418(5) 0.3965(5) 0.875(12) Uani 1 1 d . . .
F83 F 1.1641(4) 0.4801(3) 0.4029(4) 0.515(4) Uani 1 1 d . . .
F91 F 0.6945(4) 0.3460(2) 0.1426(3) 0.292(3) Uani 1 1 d . . .
F92 F 0.6543(5) 0.3623(2) 0.0186(3) 0.384(4) Uani 1 1 d . . .
F93 F 0.8004(4) 0.3493(3) 0.0792(3) 0.334(3) Uani 1 1 d . . .
F101 F 0.6846(5) 0.5999(4) -0.1753(3) 0.389(5) Uani 1 1 d . . .
F102 F 0.5376(4) 0.5932(3) -0.1648(3) 0.491(4) Uani 1 1 d . . .
F103 F 0.5990(4) 0.4899(2) -0.1432(3) 0.324(3) Uani 1 1 d . . .
F111 F 0.5429(3) 0.6932(3) 0.1626(3) 0.186(2) Uani 0.60 1 d P . .
F112 F 0.5858(3) 0.7991(3) 0.2278(2) 0.1596(18) Uani 0.60 1 d P . .
F113 F 0.6202(4) 0.6978(2) 0.2149(3) 0.180(2) Uani 0.60 1 d P . .
F114 F 0.6489(5) 0.7737(4) 0.2604(3) 0.234(4) Uani 0.60 1 d P . .
F115 F 0.5172(3) 0.7554(5) 0.1593(4) 0.275(4) Uani 0.60 1 d P . .
F121 F 0.4974(2) 0.8530(2) -0.0145(2) 0.238(2) Uani 1 1 d . . .
F122 F 0.5352(3) 0.8358(2) -0.12867(18) 0.2201(19) Uani 1 1 d . . .
F123 F 0.5929(3) 0.96301(18) -0.0516(2) 0.237(2) Uani 1 1 d . . .
F131 F 0.7317(4) 1.1237(3) 0.1381(4) 0.483(4) Uani 1 1 d . . .
F132 F 0.8533(3) 1.1846(2) 0.2587(4) 0.381(4) Uani 1 1 d . . .
F133 F 0.7263(4) 1.0919(3) 0.2608(4) 0.488(3) Uani 1 1 d . . .
F141 F 1.2233(2) 1.0934(2) 0.11712(16) 0.2757(18) Uani 1 1 d . . .
F142 F 1.09179(17) 1.06492(15) 0.06619(11) 0.1325(10) Uani 1 1 d . . .
F143 F 1.1629(3) 0.98996(18) 0.08017(15) 0.2643(16) Uani 1 1 d . . .
F151 F 1.1485(3) 1.2495(2) 0.4004(3) 0.309(3) Uani 1 1 d . . .
F152 F 1.2975(3) 1.2295(2) 0.4465(3) 0.308(3) Uani 1 1 d . . .
F153 F 1.2318(6) 1.2414(3) 0.3175(3) 0.494(6) Uani 1 1 d . . .
O1 O 1.03117(10) 0.80836(8) 0.29265(8) 0.0389(5) Uani 1 1 d . . .
O2 O 1.00052(10) 0.73837(8) 0.16985(8) 0.0390(5) Uani 1 1 d . . .
O3 O 0.87994(10) 0.78464(8) 0.20363(8) 0.0392(5) Uani 1 1 d . . .
O4 O 1.02468(10) 0.86930(8) 0.18505(8) 0.0351(4) Uani 1 1 d . . .
O11 O 1.19469(10) 0.89841(8) 0.29413(8) 0.0401(5) Uani 1 1 d . . .
O12 O 1.17333(11) 0.76510(8) 0.27941(9) 0.0444(5) Uani 1 1 d . . .
O13 O 1.00994(12) 0.65991(8) 0.27512(9) 0.0483(5) Uani 1 1 d . . .
O14 O 0.85877(12) 0.62984(8) 0.17727(9) 0.0490(5) Uani 1 1 d . . .
O15 O 0.82089(11) 0.70749(8) 0.07343(9) 0.0452(5) Uani 1 1 d . . .
O16 O 0.83927(10) 0.83996(8) 0.08657(8) 0.0397(5) Uani 1 1 d . . .
O17 O 0.90887(10) 0.93422(8) 0.21344(8) 0.0394(5) Uani 1 1 d . . .
O18 O 1.06612(10) 0.96388(8) 0.30526(8) 0.0397(5) Uani 1 1 d . . .
O21 O 1.22187(15) 0.98071(11) 0.43709(10) 0.0709(7) Uani 1 1 d . . .
O22 O 0.91382(16) 0.60908(13) 0.04307(12) 0.0923(8) Uani 1 1 d . . .
O23 O 0.65963(14) 0.59986(12) 0.10112(13) 0.0836(9) Uani 1 1 d . . .
O24 O 0.89763(13) 0.99860(10) 0.08324(10) 0.0631(7) Uani 1 1 d . . .
O31 O 1.16881(11) 0.82489(9) 0.16124(9) 0.0491(5) Uani 1 1 d . . .
O32 O 1.31515(12) 0.85335(11) 0.23356(10) 0.0627(6) Uani 1 1 d . . .
O33 O 0.84652(17) 0.58446(11) 0.30553(12) 0.0863(9) Uani 1 1 d . . .
O34 O 0.87469(13) 0.70500(10) 0.30763(10) 0.0623(6) Uani 1 1 d . . .
O35 O 0.97338(11) 0.79489(9) 0.04663(8) 0.0473(5) Uani 1 1 d . . .
O36 O 0.83916(13) 0.76566(11) -0.04421(9) 0.0593(6) Uani 1 1 d . . .
O37 O 0.91285(12) 0.87523(9) 0.33187(9) 0.0505(5) Uani 1 1 d . . .
O38 O 0.92386(13) 0.99374(10) 0.35037(10) 0.0613(6) Uani 1 1 d . . .
O41 O 1.33291(12) 1.02818(10) 0.34616(11) 0.0614(7) Uani 1 1 d . . .
O42 O 1.37985(12) 0.93627(10) 0.37913(10) 0.0609(6) Uani 1 1 d . . .
O43 O 1.22999(13) 0.84300(10) 0.42784(9) 0.0599(6) Uani 1 1 d . . .
O44 O 1.14211(17) 0.72673(11) 0.41157(11) 0.0827(9) Uani 1 1 d . . .
O45 O 1.35993(13) 0.79538(10) 0.36193(11) 0.0670(7) Uani 1 1 d . . .
O46 O 1.26983(14) 0.68192(11) 0.34427(14) 0.0874(9) Uani 1 1 d . . .
O47 O 1.14373(17) 0.61575(14) 0.21650(14) 0.1073(10) Uani 1 1 d . . .
O48 O 0.99508(16) 0.55249(13) 0.15368(14) 0.1022(9) Uani 1 1 d . . .
O49 O 1.11587(16) 0.58482(11) 0.34481(13) 0.0930(9) Uani 1 1 d . . .
O50 O 0.97546(17) 0.51227(11) 0.28384(14) 0.1014(10) Uani 1 1 d . . .
O51 O 0.81963(17) 0.47964(10) 0.17634(13) 0.0904(9) Uani 1 1 d . . .
O52 O 0.75982(17) 0.50446(10) 0.07367(12) 0.0829(9) Uani 1 1 d . . .
O53 O 0.72247(15) 0.58186(11) -0.02116(11) 0.0741(8) Uani 1 1 d . . .
O54 O 0.66075(13) 0.66928(10) -0.04198(11) 0.0663(7) Uani 1 1 d . . .
O55 O 0.65922(13) 0.73863(10) 0.09550(10) 0.0618(6) Uani 1 1 d . . .
O56 O 0.70977(13) 0.84939(10) 0.16773(11) 0.0689(7) Uani 1 1 d . . .
O57 O 0.66965(12) 0.80698(10) -0.02640(10) 0.0610(6) Uani 1 1 d . . .
O58 O 0.71128(12) 0.91315(10) 0.04477(10) 0.0613(6) Uani 1 1 d . . .
O59 O 0.77869(11) 0.99811(9) 0.16910(10) 0.0551(6) Uani 1 1 d . . .
O60 O 0.91600(11) 1.07913(9) 0.23589(10) 0.0522(6) Uani 1 1 d . . .
O61 O 1.06282(12) 1.04634(9) 0.18740(9) 0.0518(6) Uani 1 1 d . . .
O62 O 1.19418(12) 1.01961(11) 0.22239(10) 0.0624(6) Uani 1 1 d . . .
O63 O 1.08017(12) 1.11322(9) 0.32984(10) 0.0585(6) Uani 1 1 d . . .
O64 O 1.21596(13) 1.09407(10) 0.36102(12) 0.0707(7) Uani 1 1 d . . .
C1 C 1.25690(18) 0.83924(15) 0.17647(14) 0.0530(8) Uani 1 1 d . . .
C2 C 1.2895(2) 0.8385(2) 0.1110(2) 0.0964(15) Uani 1 1 d . . .
C3 C 0.8430(2) 0.64417(19) 0.32670(17) 0.0800(12) Uani 1 1 d . . .
C4 C 0.8198(4) 0.6545(3) 0.3989(3) 0.368(2) Uani 1 1 d . . .
C5 C 0.92218(19) 0.77950(14) -0.01890(14) 0.0525(8) Uani 1 1 d . . .
C6 C 0.9795(2) 0.7771(2) -0.06931(16) 0.0791(12) Uani 1 1 d . . .
C7 C 0.9007(2) 0.93111(17) 0.35963(15) 0.0609(9) Uani 1 1 d . . .
C8 C 0.8478(3) 0.9141(2) 0.4157(2) 0.1145(14) Uani 1 1 d . . .
C11 C 1.39535(18) 0.99985(15) 0.36764(15) 0.0550(9) Uani 1 1 d . . .
C12 C 1.49406(19) 1.04703(17) 0.37868(18) 0.0690(11) Uani 1 1 d . . .
C13 C 1.1750(2) 0.79013(17) 0.44137(15) 0.0668(11) Uani 1 1 d . . .
C14 C 1.1449(4) 0.8099(3) 0.5072(2) 0.149(2) Uani 1 1 d . . .
C15 C 1.3469(2) 0.72950(17) 0.35761(16) 0.0643(10) Uani 1 1 d . . .
C16 C 1.4321(2) 0.70511(18) 0.36806(19) 0.0784(11) Uani 1 1 d . . .
C17 C 1.0825(3) 0.5743(2) 0.16804(19) 0.0952(12) Uani 1 1 d . . .
C18 C 1.1213(4) 0.5463(5) 0.1064(4) 0.249(4) Uani 1 1 d . . .
C19 C 1.0535(3) 0.52718(17) 0.32909(19) 0.0812(13) Uani 1 1 d . . .
C20 C 1.0710(4) 0.4665(2) 0.3662(3) 0.180(2) Uani 1 1 d . . .
C21 C 0.7703(2) 0.46169(16) 0.11321(18) 0.0701(11) Uani 1 1 d . . .
C22 C 0.7249(3) 0.38129(18) 0.0880(2) 0.0943(15) Uani 1 1 d . . .
C23 C 0.6712(2) 0.60982(17) -0.05973(18) 0.0739(12) Uani 1 1 d . . .
C24 C 0.6211(3) 0.5710(2) -0.1348(2) 0.1179(17) Uani 1 1 d . . .
C25 C 0.66224(19) 0.78366(16) 0.14628(16) 0.0609(10) Uani 1 1 d . . .
C26 C 0.6004(3) 0.7523(2) 0.1894(2) 0.1116(16) Uani 1 1 d . . .
C27 C 0.65946(18) 0.86606(15) -0.00805(15) 0.0539(9) Uani 1 1 d . . .
C28 C 0.57277(19) 0.88045(16) -0.05192(17) 0.0613(10) Uani 1 1 d . . .
C29 C 0.82942(18) 1.05946(14) 0.20560(14) 0.0501(8) Uani 1 1 d . . .
C30 C 0.7848(2) 1.11666(16) 0.21319(18) 0.0702(10) Uani 1 1 d . . .
C31 C 1.13430(18) 1.03569(14) 0.18040(14) 0.0488(8) Uani 1 1 d . . .
C32 C 1.1513(3) 1.0465(3) 0.1110(2) 0.1062(15) Uani 1 1 d . . .
C33 C 1.1673(2) 1.13435(14) 0.35583(14) 0.0544(9) Uani 1 1 d . . .
C34 C 1.2172(2) 1.21544(16) 0.38140(18) 0.0726(12) Uani 1 1 d . . .
O101 O 1.3539(12) 0.6394(7) 0.6286(6) 0.617(11) Uani 0.50 1 d P . .
O103 O 0.5000 0.5000 0.0000 0.306(6) Uani 1 2 d S . .
O102 O 0.6536(8) 0.5493(7) 0.2257(7) 0.342(8) Uani 0.50 1 d P . .

loop_
_atom_site_aniso_label
_atom_site_aniso_U_11
_atom_site_aniso_U_22
_atom_site_aniso_U_33
_atom_site_aniso_U_23
_atom_site_aniso_U_13
_atom_site_aniso_U_12
Mn1 0.03625(16) 0.03633(17) 0.03732(18) 0.00415(14) 0.00820(14) 0.01569(13)
Mn2 0.04569(18) 0.03390(17) 0.04499(19) 0.00868(15) 0.01443(16) 0.01496(14)
Mn3 0.03523(16) 0.03443(17) 0.03690(18) 0.00351(14) 0.00852(14) 0.01313(13)
Mn4 0.03759(16) 0.03233(16) 0.03750(17) 0.00508(14) 0.01239(14) 0.01395(13)
Mn5 0.03713(17) 0.03645(18) 0.0493(2) 0.00193(16) 0.00331(16) 0.01306(14)
Mn6 0.04044(18) 0.0462(2) 0.0514(2) 0.00503(17) 0.00309(17) 0.02022(15)
Mn7 0.0588(2) 0.04229(19) 0.0627(3) 0.01179(18) 0.0059(2) 0.02563(16)
Mn8 0.0686(3) 0.03230(19) 0.0812(3) 0.01195(19) 0.0071(2) 0.01536(18)
Mn9 0.0541(2) 0.03305(19) 0.0611(3) -0.00214(18) 0.0070(2) 0.01135(17)
Mn10 0.03952(18) 0.0422(2) 0.0483(2) -0.00122(17) 0.00160(17) 0.01314(15)
Mn11 0.03523(16) 0.03806(18) 0.0490(2) 0.00347(15) 0.00566(16) 0.01577(14)
Mn12 0.04045(17) 0.03367(17) 0.0472(2) 0.00130(15) 0.00865(16) 0.01565(14)
F1 0.162(3) 0.238(4) 0.092(2) 0.093(2) 0.060(2) 0.076(3)
F2 0.259(4) 0.180(4) 0.215(4) -0.046(3) 0.158(3) 0.076(3)
F3 0.112(2) 0.170(4) 0.145(3) 0.041(2) 0.0917(18) -0.001(2)
F4 0.182(2) 0.555(8) 0.157(4) 0.056(4) 0.087(3) 0.254(3)
F5 0.118(3) 0.819(17) 0.088(3) -0.038(6) 0.047(3) 0.155(6)
F11 0.466(3) 0.766(7) 0.358(3) 0.358(4) 0.357(2) 0.420(4)
F12 0.489(4) 0.257(3) 0.269(2) 0.1754(18) 0.303(2) 0.184(3)
F13 1.153(5) 0.181(3) 0.572(3) 0.162(2) 0.752(3) 0.225(3)
F21 0.1619(17) 0.175(3) 0.1758(19) 0.0211(17) 0.1246(14) 0.0103(18)
F22 0.1432(19) 0.457(5) 0.0537(13) 0.031(2) 0.0418(13) 0.118(2)
F23 0.3635(17) 0.2260(19) 0.267(2) 0.1331(15) 0.2615(14) 0.2247(14)
F31 0.157(2) 0.136(3) 0.202(3) 0.014(2) 0.147(2) 0.002(2)
F32 0.673(3) 0.109(2) 0.394(2) 0.0934(18) 0.4952(19) 0.167(2)
F33 0.309(8) 0.365(10) 0.065(3) 0.014(4) 0.059(4) -0.017(7)
F34 0.338(5) 0.188(4) 0.193(3) 0.114(3) 0.206(3) 0.134(3)
F35 0.147(3) 0.395(10) 0.303(6) -0.007(6) 0.161(3) 0.073(5)
F41 0.173(3) 0.675(8) 0.323(4) 0.292(4) 0.102(3) 0.111(4)
F42 0.143(3) 0.271(4) 0.428(6) 0.124(4) 0.051(4) 0.065(3)
F43 0.178(4) 0.221(4) 0.356(6) -0.053(4) 0.001(4) 0.031(3)
F51 0.295(3) 0.091(2) 0.158(2) -0.0270(18) 0.175(2) 0.007(2)
F52 0.323(3) 0.166(3) 0.226(2) 0.0573(18) 0.2104(19) 0.030(2)
F53 0.259(3) 0.782(11) 0.181(4) -0.013(6) 0.115(3) 0.303(5)
F54 0.228(5) 0.420(9) 0.070(2) -0.026(4) 0.048(3) -0.022(6)
F61 0.283(4) 0.535(5) 0.360(5) 0.276(4) 0.102(4) 0.249(4)
F62 0.150(3) 0.234(4) 0.326(5) 0.021(4) 0.063(3) 0.049(3)
F63 0.258(4) 0.395(5) 0.450(7) -0.152(5) 0.076(4) 0.167(4)
F71 0.212(2) 0.625(6) 0.217(4) -0.007(4) 0.100(2) 0.245(3)
F72 0.269(3) 0.690(7) 0.109(2) 0.010(3) 0.074(2) 0.267(4)
F73 0.728(5) 0.337(4) 0.598(6) 0.139(4) 0.504(4) 0.337(4)
F81 0.700(11) 0.173(4) 0.529(9) 0.025(5) -0.221(8) 0.163(5)
F82 1.33(3) 0.631(10) 0.663(8) 0.433(7) 0.482(12) 0.073(15)
F83 0.330(6) 0.321(4) 0.734(7) 0.359(4) -0.107(6) 0.041(4)
F91 0.305(5) 0.184(4) 0.292(5) 0.018(3) 0.083(4) -0.041(4)
F92 0.479(8) 0.132(3) 0.325(6) 0.013(4) -0.097(6) -0.001(4)
F93 0.437(6) 0.210(4) 0.424(7) 0.036(4) 0.206(5) 0.151(4)
F101 0.441(8) 0.400(8) 0.171(4) -0.002(4) 0.071(5) -0.047(7)
F102 0.432(5) 0.518(6) 0.350(6) -0.229(5) -0.228(4) 0.327(4)
F103 0.362(6) 0.189(4) 0.287(5) -0.094(3) -0.042(5) 0.076(4)
F111 0.175(3) 0.139(4) 0.208(4) -0.016(3) 0.139(3) -0.056(3)
F112 0.191(3) 0.148(4) 0.168(3) 0.003(3) 0.142(2) 0.028(3)
F113 0.263(5) 0.144(3) 0.209(3) 0.111(2) 0.150(3) 0.084(3)
F114 0.237(6) 0.280(6) 0.114(3) 0.073(3) 0.065(4) -0.039(5)
F115 0.080(2) 0.520(10) 0.291(6) 0.152(6) 0.110(3) 0.124(4)
F121 0.161(2) 0.312(4) 0.284(4) 0.097(3) 0.085(3) 0.112(3)
F122 0.231(3) 0.234(3) 0.152(3) 0.000(2) -0.031(3) 0.109(3)
F123 0.183(3) 0.161(2) 0.329(5) 0.074(3) -0.012(3) 0.077(2)
F131 0.617(6) 0.377(4) 0.443(9) -0.040(5) -0.072(6) 0.407(3)
F132 0.222(4) 0.214(4) 0.595(9) -0.149(4) 0.000(5) 0.098(3)
F133 0.650(4) 0.444(6) 0.756(8) 0.267(5) 0.576(4) 0.372(4)
F141 0.1073(18) 0.507(4) 0.2264(19) 0.251(2) 0.0788(15) 0.039(2)
F142 0.1503(17) 0.209(2) 0.0799(12) 0.0744(12) 0.0509(12) 0.0929(15)
F143 0.568(4) 0.250(3) 0.1490(17) 0.0999(16) 0.227(2) 0.265(2)
F151 0.262(4) 0.161(3) 0.447(7) -0.064(4) 0.043(5) 0.089(3)
F152 0.254(4) 0.145(3) 0.388(6) -0.005(4) -0.084(4) 0.054(3)
F153 0.792(13) 0.192(4) 0.289(5) 0.048(4) 0.142(7) -0.117(6)
O1 0.0448(8) 0.0357(8) 0.0404(8) 0.0091(6) 0.0138(7) 0.0184(6)
O2 0.0419(8) 0.0336(8) 0.0415(8) 0.0042(6) 0.0114(7) 0.0152(6)
O3 0.0412(7) 0.0362(8) 0.0422(8) 0.0046(7) 0.0144(7) 0.0155(6)
O4 0.0364(7) 0.0348(7) 0.0337(8) 0.0010(6) 0.0097(6) 0.0142(6)
O11 0.0355(7) 0.0383(8) 0.0408(9) -0.0005(7) 0.0031(7) 0.0145(6)
O12 0.0437(8) 0.0411(8) 0.0503(9) 0.0090(7) 0.0089(7) 0.0222(6)
O13 0.0557(9) 0.0354(8) 0.0511(10) 0.0081(7) 0.0099(8) 0.0174(7)
O14 0.0516(9) 0.0319(8) 0.0601(10) 0.0061(7) 0.0155(8) 0.0116(7)
O15 0.0408(8) 0.0384(9) 0.0472(9) -0.0015(7) 0.0062(7) 0.0099(7)
O16 0.0365(8) 0.0395(8) 0.0396(8) 0.0052(7) 0.0059(7) 0.0137(6)
O17 0.0387(7) 0.0353(8) 0.0441(9) 0.0029(7) 0.0095(7) 0.0166(6)
O18 0.0392(8) 0.0361(8) 0.0385(8) -0.0006(7) 0.0055(7) 0.0133(6)
O21 0.0930(13) 0.0806(12) 0.0430(10) 0.0063(9) 0.0094(10) 0.0470(10)
O22 0.1054(13) 0.1036(15) 0.0944(15) 0.0128(12) 0.0450(12) 0.0628(11)
O23 0.0535(11) 0.0720(14) 0.1128(17) 0.0049(12) 0.0249(12) 0.0078(10)
O24 0.0570(11) 0.0643(11) 0.0590(11) 0.0189(9) 0.0112(9) 0.0110(9)
O31 0.0469(8) 0.0597(10) 0.0433(9) 0.0040(8) 0.0166(7) 0.0212(7)
O32 0.0440(9) 0.0775(12) 0.0702(12) 0.0128(10) 0.0188(9) 0.0252(8)
O33 0.1087(16) 0.0517(11) 0.1012(15) 0.0316(10) 0.0442(13) 0.0147(11)
O34 0.0770(11) 0.0547(10) 0.0656(10) 0.0210(8) 0.0383(9) 0.0192(9)
O35 0.0491(8) 0.0553(9) 0.0404(9) 0.0079(7) 0.0136(7) 0.0225(7)
O36 0.0558(10) 0.0741(12) 0.0438(10) 0.0042(9) 0.0066(8) 0.0259(9)
O37 0.0622(9) 0.0463(9) 0.0541(9) 0.0081(7) 0.0306(8) 0.0233(7)
O38 0.0800(11) 0.0519(10) 0.0642(11) 0.0051(8) 0.0360(9) 0.0289(8)
O41 0.0400(9) 0.0478(10) 0.0813(13) 0.0068(9) 0.0032(9) 0.0088(8)
O42 0.0424(9) 0.0599(11) 0.0682(12) 0.0056(9) -0.0011(9) 0.0184(8)
O43 0.0648(11) 0.0611(11) 0.0486(10) 0.0068(9) 0.0107(9) 0.0210(9)
O44 0.1118(17) 0.0640(13) 0.0556(12) 0.0140(10) 0.0154(12) 0.0140(12)
O45 0.0569(10) 0.0612(10) 0.0802(13) 0.0103(10) 0.0018(10) 0.0347(8)
O46 0.0691(11) 0.0626(11) 0.1374(19) 0.0339(11) 0.0171(13) 0.0413(9)
O47 0.0941(16) 0.0968(17) 0.1138(19) -0.0320(14) 0.0260(15) 0.0293(13)
O48 0.0858(13) 0.1036(15) 0.1037(18) -0.0321(13) 0.0039(13) 0.0520(12)
O49 0.0926(15) 0.0509(11) 0.1199(18) 0.0369(11) -0.0007(14) 0.0258(10)
O50 0.0944(16) 0.0474(11) 0.1307(19) 0.0276(12) -0.0137(15) 0.0187(11)
O51 0.0872(15) 0.0360(10) 0.1207(19) 0.0159(11) 0.0028(14) 0.0078(10)
O52 0.1125(17) 0.0353(10) 0.0796(14) 0.0020(10) 0.0087(13) 0.0158(11)
O53 0.0854(14) 0.0520(11) 0.0632(13) -0.0087(10) -0.0060(11) 0.0241(10)
O54 0.0522(10) 0.0533(11) 0.0697(13) -0.0117(10) -0.0087(10) 0.0160(9)
O55 0.0508(10) 0.0582(11) 0.0686(12) 0.0014(9) 0.0189(9) 0.0101(9)
O56 0.0570(10) 0.0546(11) 0.0978(14) 0.0052(10) 0.0372(10) 0.0136(9)
O57 0.0538(10) 0.0577(10) 0.0597(12) 0.0004(9) -0.0064(9) 0.0268(8)
O58 0.0472(9) 0.0523(10) 0.0682(12) -0.0050(9) -0.0092(9) 0.0232(8)
O59 0.0422(8) 0.0470(9) 0.0732(12) 0.0007(8) 0.0084(8) 0.0233(7)
O60 0.0438(8) 0.0434(9) 0.0675(11) 0.0071(8) 0.0085(8) 0.0213(7)
O61 0.0464(9) 0.0543(10) 0.0563(10) 0.0175(8) 0.0144(8) 0.0182(8)
O62 0.0476(9) 0.0758(12) 0.0689(11) 0.0290(9) 0.0190(9) 0.0221(9)
O63 0.0528(10) 0.0408(9) 0.0699(12) -0.0062(9) 0.0026(9) 0.0187(8)
O64 0.0515(10) 0.0391(10) 0.0993(16) -0.0078(10) -0.0061(11) 0.0168(8)
C1 0.0490(13) 0.0546(15) 0.0613(16) 0.0062(12) 0.0251(12) 0.0203(11)
C2 0.0621(18) 0.141(3) 0.086(2) -0.002(2) 0.0340(17) 0.031(2)
C3 0.092(2) 0.079(2) 0.0790(19) 0.0369(16) 0.0402(16) 0.0235(17)
C4 0.610(4) 0.136(3) 0.728(4) 0.248(3) 0.640(3) 0.215(3)
C5 0.0596(14) 0.0517(14) 0.0483(14) 0.0054(12) 0.0182(12) 0.0216(12)
C6 0.0735(17) 0.122(3) 0.0570(17) 0.0193(17) 0.0312(14) 0.0443(17)
C7 0.0680(15) 0.0679(17) 0.0545(15) 0.0038(13) 0.0297(13) 0.0269(13)
C8 0.178(3) 0.081(2) 0.142(3) 0.0328(19) 0.122(2) 0.057(2)
C11 0.0408(13) 0.0576(16) 0.0596(16) 0.0090(13) 0.0058(12) 0.0161(12)
C12 0.0400(14) 0.0740(18) 0.091(2) 0.0222(16) 0.0145(15) 0.0202(13)
C13 0.0773(19) 0.0649(18) 0.0494(16) 0.0094(14) 0.0140(15) 0.0168(16)
C14 0.175(4) 0.138(4) 0.096(3) -0.009(3) 0.081(3) -0.028(3)
C15 0.0595(15) 0.0731(17) 0.0611(18) 0.0083(14) 0.0049(14) 0.0377(13)
C16 0.0731(16) 0.0836(18) 0.092(2) 0.0148(17) 0.0200(17) 0.0526(13)
C17 0.116(2) 0.122(2) 0.071(2) 0.0034(18) 0.0212(19) 0.0858(17)
C18 0.144(3) 0.504(10) 0.131(5) 0.045(6) 0.001(4) 0.196(4)
C19 0.105(2) 0.0490(15) 0.088(2) 0.0222(15) 0.016(2) 0.0333(15)
C20 0.123(4) 0.085(2) 0.256(5) 0.097(3) -0.053(3) 0.007(2)
C21 0.0685(18) 0.0426(16) 0.082(2) -0.0077(15) 0.0131(17) 0.0088(14)
C22 0.115(3) 0.0408(17) 0.100(3) 0.0097(17) 0.020(2) 0.0009(19)
C23 0.0649(18) 0.0598(18) 0.074(2) -0.0153(16) -0.0037(17) 0.0193(15)
C24 0.131(3) 0.090(2) 0.090(3) -0.029(2) -0.040(2) 0.057(2)
C25 0.0494(14) 0.0563(16) 0.0781(19) 0.0107(14) 0.0266(13) 0.0136(12)
C26 0.113(3) 0.073(3) 0.147(3) -0.002(2) 0.080(2) -0.001(2)
C27 0.0375(13) 0.0484(14) 0.0645(17) 0.0082(13) 0.0019(13) 0.0113(11)
C28 0.0396(13) 0.0573(16) 0.0738(19) 0.0054(14) -0.0013(14) 0.0167(12)
C29 0.0545(12) 0.0563(13) 0.0507(14) 0.0114(11) 0.0171(11) 0.0338(10)
C30 0.0641(14) 0.0675(16) 0.086(2) -0.0040(15) 0.0178(15) 0.0432(12)
C31 0.0424(12) 0.0552(14) 0.0490(14) 0.0123(11) 0.0132(11) 0.0165(11)
C32 0.0770(19) 0.184(3) 0.090(2) 0.063(2) 0.0407(18) 0.066(2)
C33 0.0665(16) 0.0364(13) 0.0480(15) -0.0025(11) 0.0015(13) 0.0176(12)
C34 0.0643(18) 0.0438(15) 0.083(2) 0.0004(15) -0.0121(17) 0.0145(14)
O101 0.67(2) 0.424(11) 0.252(9) 0.216(8) -0.141(12) -0.335(13)
O103 0.231(8) 0.284(9) 0.311(10) 0.049(7) 0.050(8) -0.014(7)
O102 0.222(9) 0.333(13) 0.464(14) 0.157(10) 0.179(9) -0.011(9)

loop_
_atom_type_symbol
_atom_type_description
_atom_type_scat_dispersion_real
_atom_type_scat_dispersion_imag
_atom_type_scat_source
C C 0.0033 0.0016 'International Tables Vol C Tables 4.2.6.8 and 6.1.1.4'
H H 0.0000 0.0000 'International Tables Vol C Tables 4.2.6.8 and 6.1.1.4'
O O 0.0106 0.0060 'International Tables Vol C Tables 4.2.6.8 and 6.1.1.4'
F F 0.0171 0.0103 'International Tables Vol C Tables 4.2.6.8 and 6.1.1.4'
Mn Mn 0.3368 0.7283 'International Tables Vol C Tables 4.2.6.8 and 6.1.1.4'

loop_
_geom_angle_atom_site_label_1
_geom_angle_atom_site_label_2
_geom_angle_atom_site_label_3
_geom_angle
_geom_angle_site_symmetry_1
_geom_angle_site_symmetry_3
_geom_angle_publ_flag
O11 Mn1 O12 84.56(7) . . ?
O11 Mn1 O1 90.10(7) . . ?
O12 Mn1 O1 90.85(8) . . ?
O11 Mn1 O2 173.12(8) . . ?
O12 Mn1 O2 98.76(7) . . ?
O1 Mn1 O2 83.86(7) . . ?
O11 Mn1 O4 96.74(7) . . ?
O12 Mn1 O4 174.64(8) . . ?
O1 Mn1 O4 83.95(7) . . ?
O2 Mn1 O4 79.41(6) . . ?
O11 Mn1 O31 93.91(7) . . ?
O12 Mn1 O31 92.17(8) . . ?
O1 Mn1 O31 175.19(6) . . ?
O2 Mn1 O31 91.99(7) . . ?
O4 Mn1 O31 92.93(8) . . ?
O11 Mn1 Mn6 42.41(5) . . ?
O12 Mn1 Mn6 42.88(4) . . ?
O1 Mn1 Mn6 96.77(5) . . ?
O2 Mn1 Mn6 141.55(5) . . ?
O4 Mn1 Mn6 139.01(4) . . ?
O31 Mn1 Mn6 87.98(5) . . ?
O11 Mn1 Mn4 87.25(6) . . ?
O12 Mn1 Mn4 132.83(6) . . ?
O1 Mn1 Mn4 42.72(5) . . ?
O2 Mn1 Mn4 86.08(5) . . ?
O4 Mn1 Mn4 42.28(5) . . ?
O31 Mn1 Mn4 134.76(6) . . ?
Mn6 Mn1 Mn4 119.986(17) . . ?
O11 Mn1 Mn2 132.62(6) . . ?
O12 Mn1 Mn2 89.41(5) . . ?
O1 Mn1 Mn2 42.94(4) . . ?
O2 Mn1 Mn2 41.90(5) . . ?
O4 Mn1 Mn2 85.88(5) . . ?
O31 Mn1 Mn2 133.33(5) . . ?
Mn6 Mn1 Mn2 121.898(18) . . ?
Mn4 Mn1 Mn2 63.471(14) . . ?
O11 Mn1 Mn3 135.85(6) . . ?
O12 Mn1 Mn3 138.63(4) . . ?
O1 Mn1 Mn3 82.27(4) . . ?
O2 Mn1 Mn3 40.07(5) . . ?
O4 Mn1 Mn3 39.35(4) . . ?
O31 Mn1 Mn3 93.00(5) . . ?
Mn6 Mn1 Mn3 178.107(19) . . ?
Mn4 Mn1 Mn3 58.252(12) . . ?
Mn2 Mn1 Mn3 58.345(12) . . ?
O13 Mn2 O14 84.35(7) . . ?
O13 Mn2 O2 93.23(8) . . ?
O14 Mn2 O2 89.17(7) . . ?
O13 Mn2 O3 174.03(7) . . ?
O14 Mn2 O3 100.83(7) . . ?
O2 Mn2 O3 83.93(7) . . ?
O13 Mn2 O1 95.36(7) . . ?
O14 Mn2 O1 172.87(8) . . ?
O2 Mn2 O1 83.72(7) . . ?
O3 Mn2 O1 79.13(6) . . ?
O13 Mn2 O34 92.38(9) . . ?
O14 Mn2 O34 93.68(8) . . ?
O2 Mn2 O34 173.94(8) . . ?
O3 Mn2 O34 90.27(8) . . ?
O1 Mn2 O34 93.46(7) . . ?
O13 Mn2 Mn8 42.19(4) . . ?
O14 Mn2 Mn8 43.09(6) . . ?
O2 Mn2 Mn8 98.61(5) . . ?
O3 Mn2 Mn8 143.41(4) . . ?
O1 Mn2 Mn8 137.46(5) . . ?
O34 Mn2 Mn8 87.11(6) . . ?
O13 Mn2 Mn1 88.66(5) . . ?
O14 Mn2 Mn1 130.72(6) . . ?
O2 Mn2 Mn1 42.53(4) . . ?
O3 Mn2 Mn1 85.69(5) . . ?
O1 Mn2 Mn1 42.17(5) . . ?
O34 Mn2 Mn1 135.39(5) . . ?
Mn8 Mn2 Mn1 120.57(2) . . ?
O13 Mn2 Mn3 136.18(6) . . ?
O14 Mn2 Mn3 89.53(6) . . ?
O2 Mn2 Mn3 43.22(5) . . ?
O3 Mn2 Mn3 41.76(5) . . ?
O1 Mn2 Mn3 85.75(5) . . ?
O34 Mn2 Mn3 131.36(7) . . ?
Mn8 Mn2 Mn3 124.439(18) . . ?
Mn1 Mn2 Mn3 63.355(13) . . ?
O13 Mn2 Mn4 134.78(5) . . ?
O14 Mn2 Mn4 140.12(6) . . ?
O2 Mn2 Mn4 82.27(5) . . ?
O3 Mn2 Mn4 39.69(4) . . ?
O1 Mn2 Mn4 39.44(5) . . ?
O34 Mn2 Mn4 92.14(6) . . ?
Mn8 Mn2 Mn4 176.775(18) . . ?
Mn1 Mn2 Mn4 58.182(13) . . ?
Mn3 Mn2 Mn4 58.169(12) . . ?
O15 Mn3 O16 83.99(7) . . ?
O15 Mn3 O3 90.31(7) . . ?
O16 Mn3 O3 90.79(8) . . ?
O15 Mn3 O4 173.00(7) . . ?
O16 Mn3 O4 100.38(7) . . ?
O3 Mn3 O4 84.19(6) . . ?
O15 Mn3 O2 95.87(7) . . ?
O16 Mn3 O2 174.28(8) . . ?
O3 Mn3 O2 83.49(7) . . ?
O4 Mn3 O2 79.23(6) . . ?
O15 Mn3 O35 92.14(7) . . ?
O16 Mn3 O35 93.81(8) . . ?
O3 Mn3 O35 174.98(7) . . ?
O4 Mn3 O35 93.02(7) . . ?
O2 Mn3 O35 91.91(8) . . ?
O15 Mn3 Mn10 41.89(6) . . ?
O16 Mn3 Mn10 42.75(4) . . ?
O3 Mn3 Mn10 96.54(5) . . ?
O4 Mn3 Mn10 143.04(5) . . ?
O2 Mn3 Mn10 137.69(4) . . ?
O35 Mn3 Mn10 88.20(5) . . ?
O15 Mn3 Mn4 132.97(6) . . ?
O16 Mn3 Mn4 90.26(5) . . ?
O3 Mn3 Mn4 42.99(4) . . ?
O4 Mn3 Mn4 42.23(5) . . ?
O2 Mn3 Mn4 85.65(5) . . ?
O35 Mn3 Mn4 134.87(5) . . ?
Mn10 Mn3 Mn4 122.453(19) . . ?
O15 Mn3 Mn2 86.88(6) . . ?
O16 Mn3 Mn2 132.42(6) . . ?
O3 Mn3 Mn2 42.59(5) . . ?
O4 Mn3 Mn2 86.14(5) . . ?
O2 Mn3 Mn2 41.93(5) . . ?
O35 Mn3 Mn2 133.20(6) . . ?
Mn10 Mn3 Mn2 118.974(16) . . ?
Mn4 Mn3 Mn2 63.454(13) . . ?
O15 Mn3 Mn1 135.18(6) . . ?
O16 Mn3 Mn1 139.87(4) . . ?
O3 Mn3 Mn1 82.19(5) . . ?
O4 Mn3 Mn1 39.75(5) . . ?
O2 Mn3 Mn1 39.48(4) . . ?
O35 Mn3 Mn1 93.00(5) . . ?
Mn10 Mn3 Mn1 176.931(18) . . ?
Mn4 Mn3 Mn1 58.251(12) . . ?
Mn2 Mn3 Mn1 58.301(12) . . ?
O17 Mn4 O18 84.83(7) . . ?
O17 Mn4 O4 89.93(7) . . ?
O18 Mn4 O4 90.76(7) . . ?
O17 Mn4 O1 172.65(7) . . ?
O18 Mn4 O1 99.73(7) . . ?
O4 Mn4 O1 84.28(7) . . ?
O17 Mn4 O3 95.69(6) . . ?
O18 Mn4 O3 174.21(8) . . ?
O4 Mn4 O3 83.48(7) . . ?
O1 Mn4 O3 79.19(6) . . ?
O17 Mn4 O37 92.23(8) . . ?
O18 Mn4 O37 92.37(7) . . ?
O4 Mn4 O37 176.35(7) . . ?
O1 Mn4 O37 93.33(8) . . ?
O3 Mn4 O37 93.37(7) . . ?
O17 Mn4 Mn12 42.63(4) . . ?
O18 Mn4 Mn12 42.81(5) . . ?
O4 Mn4 Mn12 96.12(5) . . ?
O1 Mn4 Mn12 142.48(4) . . ?
O3 Mn4 Mn12 138.26(5) . . ?
O37 Mn4 Mn12 87.46(5) . . ?
O17 Mn4 Mn1 132.68(6) . . ?
O18 Mn4 Mn1 89.73(6) . . ?
O4 Mn4 Mn1 43.09(5) . . ?
O1 Mn4 Mn1 42.25(5) . . ?
O3 Mn4 Mn1 85.68(5) . . ?
O37 Mn4 Mn1 135.01(6) . . ?
Mn12 Mn4 Mn1 121.782(16) . . ?
O17 Mn4 Mn3 86.54(5) . . ?
O18 Mn4 Mn3 132.50(6) . . ?
O4 Mn4 Mn3 42.59(4) . . ?
O1 Mn4 Mn3 86.13(5) . . ?
O3 Mn4 Mn3 41.92(5) . . ?
O37 Mn4 Mn3 134.62(5) . . ?
Mn12 Mn4 Mn3 119.048(17) . . ?
Mn1 Mn4 Mn3 63.497(13) . . ?
O17 Mn4 Mn2 134.99(4) . . ?
O18 Mn4 Mn2 139.20(5) . . ?
O4 Mn4 Mn2 82.33(5) . . ?
O1 Mn4 Mn2 39.71(4) . . ?
O3 Mn4 Mn2 39.48(5) . . ?
O37 Mn4 Mn2 94.06(5) . . ?
Mn12 Mn4 Mn2 177.308(17) . . ?
Mn1 Mn4 Mn2 58.347(13) . . ?
Mn3 Mn4 Mn2 58.378(12) . . ?
O11 Mn5 O18 92.90(7) . . ?
O11 Mn5 O64 173.69(8) . . ?
O18 Mn5 O64 93.26(8) . . ?
O11 Mn5 O41 90.04(8) . . ?
O18 Mn5 O41 177.05(8) . . ?
O64 Mn5 O41 83.80(8) . . ?
O11 Mn5 O62 91.37(8) . . ?
O18 Mn5 O62 94.48(7) . . ?
O64 Mn5 O62 89.51(9) . . ?
O41 Mn5 O62 85.26(8) . . ?
O11 Mn5 O21 93.65(8) . . ?
O18 Mn5 O21 92.62(8) . . ?
O64 Mn5 O21 84.71(9) . . ?
O41 Mn5 O21 87.37(9) . . ?
O62 Mn5 O21 171.08(7) . . ?
O11 Mn6 O12 82.72(7) . . ?
O11 Mn6 O45 172.64(9) . . ?
O12 Mn6 O45 95.04(7) . . ?
O11 Mn6 O42 93.93(7) . . ?
O12 Mn6 O42 173.75(8) . . ?
O45 Mn6 O42 87.62(8) . . ?
O11 Mn6 O43 92.59(8) . . ?
O12 Mn6 O43 92.72(7) . . ?
O45 Mn6 O43 94.52(9) . . ?
O42 Mn6 O43 92.70(8) . . ?
O11 Mn6 O32 84.70(8) . . ?
O12 Mn6 O32 85.23(7) . . ?
O45 Mn6 O32 88.13(9) . . ?
O42 Mn6 O32 89.21(8) . . ?
O43 Mn6 O32 176.79(7) . . ?
O11 Mn6 Mn1 41.50(4) . . ?
O12 Mn6 Mn1 41.92(5) . . ?
O45 Mn6 Mn1 134.85(5) . . ?
O42 Mn6 Mn1 133.79(6) . . ?
O43 Mn6 Mn1 99.48(5) . . ?
O32 Mn6 Mn1 77.35(5) . . ?
O12 Mn7 O13 94.11(7) . . ?
O12 Mn7 O49 174.93(9) . . ?
O13 Mn7 O49 90.93(9) . . ?
O12 Mn7 O46 90.62(9) . . ?
O13 Mn7 O46 174.22(8) . . ?
O49 Mn7 O46 84.32(10) . . ?
O12 Mn7 O47 92.34(9) . . ?
O13 Mn7 O47 94.22(9) . . ?
O49 Mn7 O47 86.79(11) . . ?
O46 Mn7 O47 82.26(10) . . ?
O12 Mn7 O44 93.57(8) . . ?
O13 Mn7 O44 89.77(9) . . ?
O49 Mn7 O44 86.94(10) . . ?
O46 Mn7 O44 93.25(11) . . ?
O47 Mn7 O44 172.61(10) . . ?
O13 Mn8 O50 95.74(8) . . ?
O13 Mn8 O14 82.93(7) . . ?
O50 Mn8 O14 174.68(12) . . ?
O13 Mn8 O51 176.51(10) . . ?
O50 Mn8 O51 87.21(9) . . ?
O14 Mn8 O51 93.97(9) . . ?
O13 Mn8 O48 93.12(9) . . ?
O50 Mn8 O48 88.46(12) . . ?
O14 Mn8 O48 96.75(10) . . ?
O51 Mn8 O48 88.82(10) . . ?
O13 Mn8 O33 86.67(8) . . ?
O50 Mn8 O33 88.45(12) . . ?
O14 Mn8 O33 86.33(9) . . ?
O51 Mn8 O33 91.55(10) . . ?
O48 Mn8 O33 176.87(10) . . ?
O13 Mn8 Mn2 41.57(6) . . ?
O50 Mn8 Mn2 135.33(7) . . ?
O14 Mn8 Mn2 42.27(4) . . ?
O51 Mn8 Mn2 135.09(8) . . ?
O48 Mn8 Mn2 103.36(7) . . ?
O33 Mn8 Mn2 78.53(6) . . ?
O15 Mn9 O14 92.82(7) . . ?
O15 Mn9 O52 173.64(9) . . ?
O14 Mn9 O52 93.43(8) . . ?
O15 Mn9 O53 90.00(8) . . ?
O14 Mn9 O53 177.00(8) . . ?
O52 Mn9 O53 83.77(9) . . ?
O15 Mn9 O22 88.13(9) . . ?
O14 Mn9 O22 96.39(8) . . ?
O52 Mn9 O22 90.01(11) . . ?
O53 Mn9 O22 84.71(10) . . ?
O15 Mn9 O23 94.06(8) . . ?
O14 Mn9 O23 90.86(9) . . ?
O52 Mn9 O23 87.02(10) . . ?
O53 Mn9 O23 87.92(10) . . ?
O22 Mn9 O23 172.32(8) . . ?
O15 Mn10 O16 82.98(7) . . ?
O15 Mn10 O57 179.16(9) . . ?
O16 Mn10 O57 96.74(7) . . ?
O15 Mn10 O54 93.60(8) . . ?
O16 Mn10 O54 173.79(9) . . ?
O57 Mn10 O54 86.61(8) . . ?
O15 Mn10 O55 91.02(8) . . ?
O16 Mn10 O55 94.16(7) . . ?
O57 Mn10 O55 89.79(9) . . ?
O54 Mn10 O55 91.07(8) . . ?
O15 Mn10 O36 83.39(8) . . ?
O16 Mn10 O36 86.82(7) . . ?
O57 Mn10 O36 95.81(8) . . ?
O54 Mn10 O36 87.64(8) . . ?
O55 Mn10 O36 174.17(8) . . ?
O15 Mn10 Mn3 41.51(4) . . ?
O16 Mn10 Mn3 42.11(5) . . ?
O57 Mn10 Mn3 138.09(5) . . ?
O54 Mn10 Mn3 133.58(7) . . ?
O55 Mn10 Mn3 99.13(5) . . ?
O36 Mn10 Mn3 77.75(4) . . ?
O17 Mn11 O16 92.81(7) . . ?
O17 Mn11 O59 89.90(7) . . ?
O16 Mn11 O59 177.29(7) . . ?
O17 Mn11 O58 173.62(8) . . ?
O16 Mn11 O58 93.15(8) . . ?
O59 Mn11 O58 84.14(8) . . ?
O17 Mn11 O56 93.13(7) . . ?
O16 Mn11 O56 94.10(8) . . ?
O59 Mn11 O56 85.61(8) . . ?
O58 Mn11 O56 88.72(8) . . ?
O17 Mn11 O24 94.00(7) . . ?
O16 Mn11 O24 92.87(8) . . ?
O59 Mn11 O24 87.07(8) . . ?
O58 Mn11 O24 83.42(8) . . ?
O56 Mn11 O24 169.77(8) . . ?
O17 Mn12 O18 83.38(6) . . ?
O17 Mn12 O63 178.06(9) . . ?
O18 Mn12 O63 96.68(7) . . ?
O17 Mn12 O60 94.01(7) . . ?
O18 Mn12 O60 175.95(7) . . ?
O63 Mn12 O60 85.83(7) . . ?
O17 Mn12 O61 91.91(7) . . ?
O18 Mn12 O61 92.68(7) . . ?
O63 Mn12 O61 90.02(8) . . ?
O60 Mn12 O61 90.50(8) . . ?
O17 Mn12 O38 84.94(7) . . ?
O18 Mn12 O38 85.80(8) . . ?
O63 Mn12 O38 93.14(8) . . ?
O60 Mn12 O38 90.89(8) . . ?
O61 Mn12 O38 176.63(6) . . ?
O17 Mn12 Mn4 41.65(5) . . ?
O18 Mn12 Mn4 42.32(4) . . ?
O63 Mn12 Mn4 138.09(6) . . ?
O60 Mn12 Mn4 134.59(5) . . ?
O61 Mn12 Mn4 98.58(5) . . ?
O38 Mn12 Mn4 78.27(5) . . ?
F5 F1 C2 62.6(5) . . ?
F4 F2 C2 57.4(4) . . ?
F4 F2 F5 105.1(6) . . ?
C2 F2 F5 55.9(4) . . ?
C2 F3 F4 55.2(3) . . ?
C2 F4 F2 61.3(4) . . ?
C2 F4 F3 61.1(4) . . ?
F2 F4 F3 117.3(6) . . ?
F1 F5 C2 69.8(5) . . ?
F1 F5 F2 125.2(6) . . ?
C2 F5 F2 58.7(5) . . ?
C4 F11 F12 39.8(3) . . ?
C4 F11 F13 41.4(3) . . ?
F12 F11 F13 71.7(3) . . ?
C4 F12 F11 55.8(4) . . ?
C4 F13 F11 53.3(4) . . ?
C8 F31 F35 56.2(3) . . ?
C8 F31 F34 52.9(3) . . ?
F35 F31 F34 105.2(4) . . ?
C8 F32 F33 59.3(4) . . ?
C8 F32 F35 56.5(4) . . ?
F33 F32 F35 112.1(5) . . ?
F34 F33 C8 64.7(4) . . ?
F34 F33 F32 117.1(6) . . ?
C8 F33 F32 57.0(4) . . ?
F33 F34 C8 61.7(5) . . ?
F33 F34 F31 107.7(6) . . ?
C8 F34 F31 51.5(3) . . ?
C8 F35 F32 51.1(3) . . ?
C8 F35 F31 53.3(4) . . ?
F32 F35 F31 97.3(5) . . ?
C14 F51 F54 57.8(4) . . ?
C14 F51 F53 55.6(5) . . ?
F54 F51 F53 111.5(5) . . ?
C14 F53 F51 43.0(3) . . ?
C14 F54 F51 45.3(4) . . ?
C26 F111 F113 61.3(3) . . ?
C26 F111 F115 60.0(4) . . ?
F113 F111 F115 117.3(5) . . ?
C26 F112 F114 65.5(4) . . ?
C26 F112 F115 56.3(4) . . ?
F114 F112 F115 118.3(6) . . ?
C26 F113 F111 53.9(3) . . ?
C26 F113 F114 57.2(3) . . ?
F111 F113 F114 104.3(5) . . ?
F112 F114 C26 55.8(4) . . ?
F112 F114 F113 102.6(4) . . ?
C26 F114 F113 53.0(3) . . ?
C26 F115 F111 52.8(4) . . ?
C26 F115 F112 52.7(3) . . ?
F111 F115 F112 96.7(5) . . ?
Mn1 O1 Mn4 95.03(7) . . ?
Mn1 O1 Mn2 94.89(7) . . ?
Mn4 O1 Mn2 100.85(7) . . ?
Mn2 O2 Mn1 95.57(7) . . ?
Mn2 O2 Mn3 94.85(8) . . ?
Mn1 O2 Mn3 100.45(7) . . ?
Mn3 O3 Mn2 95.65(8) . . ?
Mn3 O3 Mn4 95.08(7) . . ?
Mn2 O3 Mn4 100.83(7) . . ?
Mn4 O4 Mn3 95.18(7) . . ?
Mn4 O4 Mn1 94.64(7) . . ?
Mn3 O4 Mn1 100.90(7) . . ?
Mn1 O11 Mn5 133.42(9) . . ?
Mn1 O11 Mn6 96.09(7) . . ?
Mn5 O11 Mn6 129.40(7) . . ?
Mn1 O12 Mn7 133.03(9) . . ?
Mn1 O12 Mn6 95.21(7) . . ?
Mn7 O12 Mn6 123.49(9) . . ?
Mn2 O13 Mn8 96.24(7) . . ?
Mn2 O13 Mn7 133.64(9) . . ?
Mn8 O13 Mn7 124.71(10) . . ?
Mn2 O14 Mn9 131.72(10) . . ?
Mn2 O14 Mn8 94.64(7) . . ?
Mn9 O14 Mn8 125.38(9) . . ?
Mn3 O15 Mn10 96.60(8) . . ?
Mn3 O15 Mn9 132.59(9) . . ?
Mn10 O15 Mn9 130.14(8) . . ?
Mn3 O16 Mn11 131.39(8) . . ?
Mn3 O16 Mn10 95.14(7) . . ?
Mn11 O16 Mn10 122.88(9) . . ?
Mn4 O17 Mn11 134.14(8) . . ?
Mn4 O17 Mn12 95.72(6) . . ?
Mn11 O17 Mn12 128.86(9) . . ?
Mn4 O18 Mn12 94.87(7) . . ?
Mn4 O18 Mn5 131.71(10) . . ?
Mn12 O18 Mn5 122.58(8) . . ?
C1 O31 Mn1 123.63(17) . . ?
C1 O32 Mn6 121.69(19) . . ?
C3 O33 Mn8 121.5(2) . . ?
C3 O34 Mn2 124.3(2) . . ?
C5 O35 Mn3 122.64(18) . . ?
C5 O36 Mn10 121.26(18) . . ?
C7 O37 Mn4 123.09(19) . . ?
C7 O38 Mn12 120.4(2) . . ?
C11 O41 Mn5 133.12(18) . . ?
C11 O42 Mn6 130.99(17) . . ?
C13 O43 Mn6 128.14(19) . . ?
C13 O44 Mn7 130.7(2) . . ?
C15 O45 Mn6 131.80(18) . . ?
C15 O46 Mn7 136.7(2) . . ?
C17 O47 Mn7 130.7(3) . . ?
C17 O48 Mn8 125.4(2) . . ?
C19 O49 Mn7 136.3(2) . . ?
C19 O50 Mn8 132.2(2) . . ?
C21 O51 Mn8 130.2(2) . . ?
C21 O52 Mn9 138.3(2) . . ?
C23 O53 Mn9 131.8(2) . . ?
C23 O54 Mn10 130.91(19) . . ?
C25 O55 Mn10 127.71(18) . . ?
C25 O56 Mn11 130.0(2) . . ?
C27 O57 Mn10 130.89(17) . . ?
C27 O58 Mn11 136.0(2) . . ?
C29 O59 Mn11 130.38(18) . . ?
C29 O60 Mn12 130.78(17) . . ?
C31 O61 Mn12 130.13(18) . . ?
C31 O62 Mn5 129.1(2) . . ?
C33 O63 Mn12 130.50(19) . . ?
C33 O64 Mn5 136.64(16) . . ?
O32 C1 O31 129.2(3) . . ?
O32 C1 C2 118.0(3) . . ?
O31 C1 C2 112.9(2) . . ?
F4 C2 F5 116.4(6) . . ?
F4 C2 F2 61.3(4) . . ?
F5 C2 F2 65.5(6) . . ?
F4 C2 F3 63.6(4) . . ?
F5 C2 F3 124.5(6) . . ?
F2 C2 F3 119.6(5) . . ?
F4 C2 F1 132.8(5) . . ?
F5 C2 F1 47.5(6) . . ?
F2 C2 F1 110.6(4) . . ?
F3 C2 F1 89.5(4) . . ?
F4 C2 C1 112.9(4) . . ?
F5 C2 C1 116.4(4) . . ?
F2 C2 C1 110.5(4) . . ?
F3 C2 C1 112.0(3) . . ?
F1 C2 C1 113.0(4) . . ?
O33 C3 O34 128.4(4) . . ?
O33 C3 C4 117.0(3) . . ?
O34 C3 C4 112.7(3) . . ?
F12 C4 F13 127.3(7) . . ?
F12 C4 F11 84.5(5) . . ?
F13 C4 F11 85.2(5) . . ?
F12 C4 C3 118.0(5) . . ?
F13 C4 C3 114.1(5) . . ?
F11 C4 C3 93.3(4) . . ?
O36 C5 O35 130.0(3) . . ?
O36 C5 C6 118.0(2) . . ?
O35 C5 C6 112.0(2) . . ?
F23 C6 F22 107.5(4) . . ?
F23 C6 F21 105.0(3) . . ?
F22 C6 F21 104.1(3) . . ?
F23 C6 C5 114.1(3) . . ?
F22 C6 C5 113.6(3) . . ?
F21 C6 C5 111.7(3) . . ?
O38 C7 O37 130.7(3) . . ?
O38 C7 C8 117.2(3) . . ?
O37 C7 C8 112.1(3) . . ?
F32 C8 F33 63.7(5) . . ?
F32 C8 F31 128.6(5) . . ?
F33 C8 F31 121.9(6) . . ?
F32 C8 F34 113.2(5) . . ?
F33 C8 F34 53.6(5) . . ?
F31 C8 F34 75.6(4) . . ?
F32 C8 F35 72.4(5) . . ?
F33 C8 F35 130.6(7) . . ?
F31 C8 F35 70.6(5) . . ?
F34 C8 F35 137.9(6) . . ?
F32 C8 C7 110.3(4) . . ?
F33 C8 C7 110.4(5) . . ?
F31 C8 C7 112.8(4) . . ?
F34 C8 C7 110.8(4) . . ?
F35 C8 C7 105.1(5) . . ?
O42 C11 O41 124.5(2) . . ?
O42 C11 C12 119.4(3) . . ?
O41 C11 C12 116.1(3) . . ?
F41 C12 C11 108.9(3) . . ?
F41 C12 F42 107.6(4) . . ?
C11 C12 F42 111.1(3) . . ?
F41 C12 F43 114.2(4) . . ?
C11 C12 F43 107.9(3) . . ?
F42 C12 F43 107.2(3) . . ?
O44 C13 O43 129.9(3) . . ?
O44 C13 C14 116.3(3) . . ?
O43 C13 C14 113.9(3) . . ?
F51 C14 F52 127.0(5) . . ?
F51 C14 F54 76.8(5) . . ?
F52 C14 F54 89.0(5) . . ?
F51 C14 F53 81.4(6) . . ?
F52 C14 F53 90.4(6) . . ?
F54 C14 F53 152.2(6) . . ?
F51 C14 C13 118.6(5) . . ?
F52 C14 C13 114.3(4) . . ?
F54 C14 C13 102.4(5) . . ?
F53 C14 C13 103.1(4) . . ?
O45 C15 O46 125.0(3) . . ?
O45 C15 C16 117.3(3) . . ?
O46 C15 C16 117.8(3) . . ?
F63 C16 F62 106.1(4) . . ?
F63 C16 C15 107.5(3) . . ?
F62 C16 C15 114.0(3) . . ?
F63 C16 F61 119.2(4) . . ?
F62 C16 F61 104.6(3) . . ?
C15 C16 F61 105.7(4) . . ?
O47 C17 O48 132.4(4) . . ?
O47 C17 C18 112.1(4) . . ?
O48 C17 C18 115.3(3) . . ?
F72 C18 F71 114.5(8) . . ?
F72 C18 F73 112.1(7) . . ?
F71 C18 F73 107.2(7) . . ?
F72 C18 C17 114.7(7) . . ?
F71 C18 C17 114.2(5) . . ?
F73 C18 C17 91.7(5) . . ?
O49 C19 O50 125.9(3) . . ?
O49 C19 C20 117.7(3) . . ?
O50 C19 C20 116.4(3) . . ?
F83 C20 F81 118.8(6) . . ?
F83 C20 F82 124.3(7) . . ?
F81 C20 F82 77.6(6) . . ?
F83 C20 C19 113.6(4) . . ?
F81 C20 C19 112.0(5) . . ?
F82 C20 C19 105.3(7) . . ?
O52 C21 O51 124.6(3) . . ?
O52 C21 C22 121.5(3) . . ?
O51 C21 C22 114.0(3) . . ?
F92 C22 F91 115.2(4) . . ?
F92 C22 C21 112.7(3) . . ?
F91 C22 C21 111.3(4) . . ?
F92 C22 F93 106.0(5) . . ?
F91 C22 F93 102.9(4) . . ?
C21 C22 F93 107.9(3) . . ?
O53 C23 O54 125.5(3) . . ?
O53 C23 C24 117.6(3) . . ?
O54 C23 C24 116.9(3) . . ?
F101 C24 C23 106.0(3) . . ?
F101 C24 F102 104.5(5) . . ?
C23 C24 F102 110.4(4) . . ?
F101 C24 F103 109.3(5) . . ?
C23 C24 F103 112.6(4) . . ?
F102 C24 F103 113.5(4) . . ?
O56 C25 O55 130.4(3) . . ?
O56 C25 C26 114.9(3) . . ?
O55 C25 C26 114.7(3) . . ?
F111 C26 F112 122.5(5) . . ?
F111 C26 F113 64.8(4) . . ?
F112 C26 F113 119.6(5) . . ?
F111 C26 F115 67.1(5) . . ?
F112 C26 F115 71.0(5) . . ?
F113 C26 F115 127.0(6) . . ?
F111 C26 F114 124.2(5) . . ?
F112 C26 F114 58.6(5) . . ?
F113 C26 F114 69.8(4) . . ?
F115 C26 F114 125.5(6) . . ?
F111 C26 C25 115.2(4) . . ?
F112 C26 C25 114.1(4) . . ?
F113 C26 C25 111.5(5) . . ?
F115 C26 C25 107.9(5) . . ?
F114 C26 C25 110.5(4) . . ?
O58 C27 O57 125.7(3) . . ?
O58 C27 C28 116.7(3) . . ?
O57 C27 C28 117.5(2) . . ?
C27 C28 F123 110.9(2) . . ?
C27 C28 F122 111.6(3) . . ?
F123 C28 F122 111.1(3) . . ?
C27 C28 F121 105.1(3) . . ?
F123 C28 F121 109.5(3) . . ?
F122 C28 F121 108.4(3) . . ?
O59 C29 O60 126.3(3) . . ?
O59 C29 C30 118.1(2) . . ?
O60 C29 C30 115.6(2) . . ?
F132 C30 C29 111.1(3) . . ?
F132 C30 F133 100.1(4) . . ?
C29 C30 F133 104.7(3) . . ?
F132 C30 F131 115.5(4) . . ?
C29 C30 F131 108.2(3) . . ?
F133 C30 F131 116.5(4) . . ?
O62 C31 O61 129.3(3) . . ?
O62 C31 C32 115.1(3) . . ?
O61 C31 C32 115.5(3) . . ?
F141 C32 F142 102.5(4) . . ?
F141 C32 F143 101.7(4) . . ?
F142 C32 F143 108.5(3) . . ?
F141 C32 C31 113.6(3) . . ?
F142 C32 C31 117.3(4) . . ?
F143 C32 C31 111.8(4) . . ?
O64 C33 O63 125.1(2) . . ?
O64 C33 C34 117.5(3) . . ?
O63 C33 C34 117.4(3) . . ?
F153 C34 F152 120.6(5) . . ?
F153 C34 C33 103.5(3) . . ?
F152 C34 C33 110.4(3) . . ?
F153 C34 F151 105.9(5) . . ?
F152 C34 F151 107.7(4) . . ?
C33 C34 F151 108.1(3) . . ?

loop_
_geom_bond_atom_site_label_1
_geom_bond_atom_site_label_2
_geom_bond_distance
_geom_bond_site_symmetry_2
_geom_bond_publ_flag
Mn1 O11 1.8586(13) . ?
Mn1 O12 1.8708(17) . ?
Mn1 O1 1.8987(18) . ?
Mn1 O2 1.9141(13) . ?
Mn1 O4 1.9279(16) . ?
Mn1 O31 1.9296(19) . ?
Mn1 Mn6 2.7889(5) . ?
Mn1 Mn4 2.8130(6) . ?
Mn1 Mn2 2.8181(5) . ?
Mn1 Mn3 2.9604(5) . ?
Mn2 O13 1.8623(19) . ?
Mn2 O14 1.8827(15) . ?
Mn2 O2 1.8908(18) . ?
Mn2 O3 1.9174(17) . ?
Mn2 O1 1.9269(13) . ?
Mn2 O34 1.933(2) . ?
Mn2 Mn8 2.7901(6) . ?
Mn2 Mn3 2.8194(5) . ?
Mn2 Mn4 2.9619(5) . ?
Mn3 O15 1.8624(14) . ?
Mn3 O16 1.8793(17) . ?
Mn3 O3 1.8869(17) . ?
Mn3 O4 1.9114(13) . ?
Mn3 O2 1.9377(17) . ?
Mn3 O35 1.9378(19) . ?
Mn3 Mn10 2.7914(5) . ?
Mn3 Mn4 2.8130(5) . ?
Mn4 O17 1.8610(17) . ?
Mn4 O18 1.8827(14) . ?
Mn4 O4 1.8986(17) . ?
Mn4 O1 1.9159(17) . ?
Mn4 O3 1.9259(13) . ?
Mn4 O37 1.9337(19) . ?
Mn4 Mn12 2.7862(5) . ?
Mn5 O11 1.8777(16) . ?
Mn5 O18 1.9052(16) . ?
Mn5 O64 1.9479(19) . ?
Mn5 O41 1.9489(18) . ?
Mn5 O62 2.158(2) . ?
Mn5 O21 2.231(2) . ?
Mn6 O11 1.8914(17) . ?
Mn6 O12 1.9055(14) . ?
Mn6 O45 1.913(2) . ?
Mn6 O42 1.9299(16) . ?
Mn6 O43 2.201(2) . ?
Mn6 O32 2.258(2) . ?
Mn7 O12 1.8887(17) . ?
Mn7 O13 1.8906(18) . ?
Mn7 O49 1.947(2) . ?
Mn7 O46 1.952(2) . ?
Mn7 O47 2.151(3) . ?
Mn7 O44 2.155(2) . ?
Mn8 O13 1.8848(15) . ?
Mn8 O50 1.909(2) . ?
Mn8 O14 1.9124(19) . ?
Mn8 O51 1.9447(19) . ?
Mn8 O48 2.194(3) . ?
Mn8 O33 2.225(3) . ?
Mn9 O15 1.8772(17) . ?
Mn9 O14 1.9000(17) . ?
Mn9 O52 1.937(2) . ?
Mn9 O53 1.952(2) . ?
Mn9 O22 2.210(3) . ?
Mn9 O23 2.232(2) . ?
Mn10 O15 1.8763(18) . ?
Mn10 O16 1.9024(13) . ?
Mn10 O57 1.918(2) . ?
Mn10 O54 1.9328(17) . ?
Mn10 O55 2.209(2) . ?
Mn10 O36 2.261(2) . ?
Mn11 O17 1.8759(15) . ?
Mn11 O16 1.9012(18) . ?
Mn11 O59 1.9498(19) . ?
Mn11 O58 1.9551(18) . ?
Mn11 O56 2.151(2) . ?
Mn11 O24 2.207(2) . ?
Mn12 O17 1.8965(13) . ?
Mn12 O18 1.9003(17) . ?
Mn12 O63 1.9144(16) . ?
Mn12 O60 1.9224(19) . ?
Mn12 O61 2.219(2) . ?
Mn12 O38 2.230(2) . ?
F1 F5 1.030(13) . ?
F1 C2 1.311(6) . ?
F2 F4 1.280(7) . ?
F2 C2 1.280(6) . ?
F2 F5 1.363(12) . ?
F3 C2 1.310(5) . ?
F3 F4 1.341(9) . ?
F4 C2 1.229(7) . ?
F5 C2 1.240(6) . ?
F11 C4 1.418(8) . ?
F11 F12 1.707(7) . ?
F11 F13 1.762(6) . ?
F12 C4 1.097(6) . ?
F13 C4 1.170(7) . ?
F21 C6 1.295(4) . ?
F22 C6 1.270(4) . ?
F23 C6 1.221(5) . ?
F31 C8 1.276(5) . ?
F31 F35 1.502(11) . ?
F31 F34 1.578(7) . ?
F32 C8 1.234(6) . ?
F32 F33 1.320(11) . ?
F32 F35 1.511(7) . ?
F33 F34 1.157(10) . ?
F33 C8 1.266(6) . ?
F34 C8 1.299(7) . ?
F35 C8 1.323(8) . ?
F41 C12 1.437(6) . ?
F42 C12 1.543(6) . ?
F43 C12 1.582(6) . ?
F51 C14 1.166(6) . ?
F51 F54 1.597(9) . ?
F51 F53 1.691(7) . ?
F52 C14 1.212(6) . ?
F53 C14 1.411(10) . ?
F54 C14 1.388(8) . ?
F61 C16 1.525(6) . ?
F62 C16 1.518(5) . ?
F63 C16 1.484(7) . ?
F71 C18 1.159(7) . ?
F72 C18 1.113(7) . ?
F73 C18 1.518(11) . ?
F81 C20 1.446(7) . ?
F82 C20 1.505(16) . ?
F83 C20 1.387(7) . ?
F91 C22 1.466(7) . ?
F92 C22 1.462(6) . ?
F93 C22 1.539(8) . ?
F101 C24 1.479(8) . ?
F102 C24 1.499(7) . ?
F103 C24 1.505(6) . ?
F111 C26 1.206(5) . ?
F111 F113 1.351(7) . ?
F111 F115 1.394(11) . ?
F112 C26 1.253(7) . ?
F112 F114 1.293(9) . ?
F112 F115 1.490(7) . ?
F113 C26 1.309(7) . ?
F113 F114 1.538(8) . ?
F114 C26 1.378(6) . ?
F115 C26 1.311(7) . ?
F121 C28 1.568(5) . ?
F122 C28 1.558(4) . ?
F123 C28 1.553(4) . ?
F131 C30 1.555(7) . ?
F132 C30 1.470(5) . ?
F133 C30 1.519(8) . ?
F141 C32 1.202(5) . ?
F142 C32 1.275(5) . ?
F143 C32 1.298(6) . ?
F151 C34 1.537(7) . ?
F152 C34 1.491(5) . ?
F153 C34 1.475(7) . ?
O31 C1 1.278(3) . ?
O32 C1 1.206(3) . ?
O33 C3 1.226(4) . ?
O34 C3 1.289(4) . ?
O35 C5 1.296(3) . ?
O36 C5 1.207(3) . ?
O37 C7 1.267(4) . ?
O38 C7 1.221(4) . ?
O41 C11 1.265(4) . ?
O42 C11 1.254(3) . ?
O43 C13 1.248(4) . ?
O44 C13 1.216(4) . ?
O45 C15 1.236(4) . ?
O46 C15 1.239(3) . ?
O47 C17 1.192(4) . ?
O48 C17 1.261(4) . ?
O49 C19 1.208(4) . ?
O50 C19 1.250(4) . ?
O51 C21 1.247(4) . ?
O52 C21 1.224(4) . ?
O53 C23 1.247(4) . ?
O54 C23 1.254(4) . ?
O55 C25 1.261(4) . ?
O56 C25 1.249(3) . ?
O57 C27 1.248(4) . ?
O58 C27 1.242(3) . ?
O59 C29 1.254(3) . ?
O60 C29 1.259(3) . ?
O61 C31 1.247(4) . ?
O62 C31 1.224(3) . ?
O63 C33 1.254(3) . ?
O64 C33 1.245(4) . ?
C1 C2 1.535(5) . ?
C3 C4 1.595(7) . ?
C5 C6 1.534(5) . ?
C7 C8 1.579(6) . ?
C11 C12 1.505(4) . ?
C13 C14 1.570(6) . ?
C15 C16 1.524(5) . ?
C17 C18 1.636(9) . ?
C19 C20 1.515(6) . ?
C21 C22 1.496(4) . ?
C23 C24 1.501(5) . ?
C25 C26 1.514(6) . ?
C27 C28 1.533(4) . ?
C29 C30 1.502(4) . ?
C31 C32 1.511(5) . ?
C33 C34 1.516(4) . ?
